data_4134272
loop_
_publ_author_name
'Gao, Ji-Xing'
'Zhang, Wan-Ying'
'Wu, Zheng-Guang'
'Zheng, You-Xuan'
'Fu, Da-Wei'

_publ_section_title
;
 Enantiomorphic Perovskite Ferroelectrics with Circularly Polarized
 Luminescence.
;
_journal_name_full 'Journal of the American Chemical Society'
_journal_paper_doi 10.1021/jacs.9b13291
_journal_year 2020
_chemical_absolute_configuration rm
_chemical_formula_moiety 'C4 H9 F N, Br3 Mn'
_chemical_formula_sum 'C4 H9 Br3 F Mn N'
_chemical_formula_weight 384.76
_space_group_crystal_system orthorhombic
_space_group_IT_number 20
_space_group_name_Hall 'C 2c 2'
_space_group_name_H-M_alt 'C 2 2 21'
_atom_sites_solution_hydrogens difmap
_audit_creation_method SHELXL-2014/7
_cell_angle_alpha 90
_cell_angle_beta 90
_cell_angle_gamma 90
_cell_formula_units_Z 4
_cell_length_a 7.9069(5)
_cell_length_b 18.0192(12)
_cell_length_c 6.7589(4)
_cell_measurement_reflns_used 1434
_cell_measurement_temperature 293(2)
_cell_measurement_theta_max 30.8970
_cell_measurement_theta_min 2.8260
_cell_volume 962.98(11)
_computing_cell_refinement 'CrysAlisPro 1.171.39.46 (Rigaku OD, 2018)'
_computing_data_collection 'CrysAlisPro 1.171.39.46 (Rigaku OD, 2018)'
_computing_data_reduction 'CrysAlisPro 1.171.39.46 (Rigaku OD, 2018)'
_computing_molecular_graphics 'DIAMOND (Brandenburg & Putz, 2005)'
_computing_publication_material 'SHELXL-2014/7 (Sheldrick, 2014)'
_computing_structure_refinement 'SHELXL-2014/7 (Sheldrick, 2014)'
_computing_structure_solution 'SHELXL-2014/7 (Sheldrick, 2014)'
_diffrn_ambient_temperature 293(2)
_diffrn_measured_fraction_theta_full 0.998
_diffrn_measured_fraction_theta_max 0.823
_diffrn_measurement_device_type 'XtaLAB Synergy R, DW system, HyPix'
_diffrn_measurement_method 'four-circle diffractometer'
_diffrn_radiation_type MoK\a
_diffrn_radiation_wavelength 0.71073
_diffrn_reflns_av_R_equivalents 0.0476
_diffrn_reflns_av_unetI/netI 0.0541
_diffrn_reflns_Laue_measured_fraction_full 0.998
_diffrn_reflns_Laue_measured_fraction_max 0.823
_diffrn_reflns_limit_h_max 11
_diffrn_reflns_limit_h_min -10
_diffrn_reflns_limit_k_max 26
_diffrn_reflns_limit_k_min -23
_diffrn_reflns_limit_l_max 9
_diffrn_reflns_limit_l_min -9
_diffrn_reflns_number 2627
_diffrn_reflns_point_group_measured_fraction_full 0.999
_diffrn_reflns_point_group_measured_fraction_max 0.815
_diffrn_reflns_theta_full 25.242
_diffrn_reflns_theta_max 31.517
_diffrn_reflns_theta_min 2.813
_diffrn_source 'Rotating-anode X-ray tube'
_exptl_absorpt_coefficient_mu 13.767
_exptl_absorpt_correction_T_max 0.078
_exptl_absorpt_correction_T_min 0.064
_exptl_absorpt_correction_type multi-scan
_exptl_absorpt_process_details 'CrysAlisPro 1.171.39.46 (Rigaku OD, 2018)'
_exptl_crystal_colour Red
_exptl_crystal_density_diffrn 2.654
_exptl_crystal_description Prism
_exptl_crystal_F_000 716
_exptl_crystal_size_max 0.210
_exptl_crystal_size_mid 0.200
_exptl_crystal_size_min 0.200
_refine_diff_density_max 0.796
_refine_diff_density_min -0.715
_refine_diff_density_rms 0.154
_refine_ls_abs_structure_details
;
 Refined as an inversion twin.
;
_refine_ls_abs_structure_Flack 0.24(10)
_refine_ls_extinction_method none
_refine_ls_goodness_of_fit_ref 1.001
_refine_ls_hydrogen_treatment constr
_refine_ls_matrix_type full
_refine_ls_number_parameters 74
_refine_ls_number_reflns 1434
_refine_ls_number_restraints 50
_refine_ls_restrained_S_all 1.007
_refine_ls_R_factor_all 0.0588
_refine_ls_R_factor_gt 0.0401
_refine_ls_shift/su_max 0.000
_refine_ls_shift/su_mean 0.000
_refine_ls_structure_factor_coef Fsqd
_refine_ls_weighting_details 'w=1/[\s^2^(Fo^2^)+(0.0605P)^2^] where P=(Fo^2^+2Fc^2^)/3'
_refine_ls_weighting_scheme calc
_refine_ls_wR_factor_gt 0.0987
_refine_ls_wR_factor_ref 0.1049
_reflns_Friedel_coverage 0.705
_reflns_Friedel_fraction_full 1.000
_reflns_Friedel_fraction_max 0.805
_reflns_number_gt 929
_reflns_number_total 1434
_reflns_threshold_expression 'I > 2\s(I)'
_cod_data_source_file ja9b13291_si_005.cif
_cod_data_source_block C
_cod_database_code 4134272
_shelx_shelxl_version_number 2014/7
_shelx_space_group_comment
;
The symmetry employed for this shelxl refinement is uniquely defined
by the following loop, which should always be used as a source of
symmetry information in preference to the above space-group names.
They are only intended as comments.
;
_shelx_estimated_absorpt_t_min 0.160
_shelx_estimated_absorpt_t_max 0.169

loop_
_space_group_symop_operation_xyz
'x, y, z'
'-x, -y, z+1/2'
'-x, y, -z+1/2'
'x, -y, -z'
'x+1/2, y+1/2, z'
'-x+1/2, -y+1/2, z+1/2'
'-x+1/2, y+1/2, -z+1/2'
'x+1/2, -y+1/2, -z'

loop_
_atom_site_label
_atom_site_type_symbol
_atom_site_fract_x
_atom_site_fract_y
_atom_site_fract_z
_atom_site_U_iso_or_equiv
_atom_site_adp_type
_atom_site_occupancy
_atom_site_site_symmetry_order
_atom_site_calc_flag
_atom_site_refinement_flags_posn
_atom_site_refinement_flags_adp
_atom_site_refinement_flags_occupancy
_atom_site_disorder_assembly
_atom_site_disorder_group
Mn1 Mn 0.5003(6) 0.5000 0.0000 0.0326(3) Uani 1 2 d S T P . .
Br1 Br 0.5000 0.38214(5) 0.2500 0.0436(3) Uani 1 2 d S T P . .
Br2 Br 0.26566(8) 0.55566(4) 0.2500(3) 0.0423(3) Uani 1 1 d . . . . .
F1 F 0.166(2) 0.754(2) 0.782(5) 0.115(8) Uani 0.25 1 d D U P . .
F1' F 0.190(4) 0.743(3) 0.845(5) 0.115(8) Uani 0.25 1 d D U P . .
N1 N 0.008(6) 0.6159(12) 0.650(5) 0.047(6) Uani 0.5 1 d D U P . .
H1C H 0.1173 0.6016 0.6230 0.056 Uiso 0.5 1 d R U P . .
H1D H -0.0651 0.5834 0.5878 0.056 Uiso 0.5 1 d R U P . .
C1 C 0.026(3) 0.6939(12) 0.572(3) 0.057(8) Uani 0.5 1 d D U P . .
H1A H -0.0664 0.7007 0.4807 0.068 Uiso 0.5 1 d R U P . .
H1B H 0.1283 0.7084 0.5066 0.068 Uiso 0.5 1 d R U P . .
C2 C 0.0000 0.7411(10) 0.7500 0.127(7) Uani 1 2 d DS TU P . .
H2A H -0.0891 0.7772 0.7564 0.152 Uiso 0.5 1 d R U P . .
C3 C 0.067(4) 0.7024(19) 0.925(5) 0.117(16) Uani 0.5 1 d D U P . .
H3A H 0.0043 0.7151 1.0415 0.140 Uiso 0.5 1 d R U P . .
H3B H 0.1863 0.7074 0.9484 0.140 Uiso 0.5 1 d R U P . .
C4 C -0.032(6) 0.6334(18) 0.868(6) 0.078(14) Uani 0.5 1 d D U P . .
H4A H 0.0165 0.5931 0.9413 0.094 Uiso 0.5 1 d R U P . .
H4B H -0.1504 0.6369 0.8956 0.094 Uiso 0.5 1 d R U P . .

loop_
_atom_site_aniso_label
_atom_site_aniso_U_11
_atom_site_aniso_U_22
_atom_site_aniso_U_33
_atom_site_aniso_U_23
_atom_site_aniso_U_13
_atom_site_aniso_U_12
Mn1 0.0333(7) 0.0427(7) 0.0217(6) -0.0012(5) 0.000 0.000
Br1 0.0634(7) 0.0347(5) 0.0327(5) 0.000 -0.0095(15) 0.000
Br2 0.0399(4) 0.0574(5) 0.0295(4) 0.0011(17) 0.0009(10) 0.0137(3)
F1 0.105(12) 0.105(12) 0.136(19) -0.037(14) -0.045(12) -0.001(10)
F1' 0.105(12) 0.105(12) 0.136(19) -0.037(14) -0.045(12) -0.001(10)
N1 0.062(12) 0.026(7) 0.053(10) 0.005(6) 0.018(13) -0.018(14)
C1 0.038(19) 0.061(12) 0.070(13) 0.042(10) 0.019(11) -0.005(10)
C2 0.119(14) 0.065(9) 0.20(2) 0.000 0.00(2) 0.000
C3 0.11(2) 0.11(2) 0.13(3) -0.01(2) 0.01(2) -0.001(19)
C4 0.09(2) 0.09(2) 0.052(17) 0.033(18) 0.003(15) 0.003(19)

loop_
_atom_type_symbol
_atom_type_description
_atom_type_scat_dispersion_real
_atom_type_scat_dispersion_imag
_atom_type_scat_source
C C 0.0033 0.0016 'International Tables Vol C Tables 4.2.6.8 and 6.1.1.4'
H H 0.0000 0.0000 'International Tables Vol C Tables 4.2.6.8 and 6.1.1.4'
N N 0.0061 0.0033 'International Tables Vol C Tables 4.2.6.8 and 6.1.1.4'
F F 0.0171 0.0103 'International Tables Vol C Tables 4.2.6.8 and 6.1.1.4'
Mn Mn 0.3368 0.7283 'International Tables Vol C Tables 4.2.6.8 and 6.1.1.4'
Br Br -0.2901 2.4595 'International Tables Vol C Tables 4.2.6.8 and 6.1.1.4'

loop_
_geom_angle_atom_site_label_1
_geom_angle_atom_site_label_2
_geom_angle_atom_site_label_3
_geom_angle
_geom_angle_site_symmetry_1
_geom_angle_site_symmetry_3
_geom_angle_publ_flag
Br2 Mn1 Br2 93.44(16) 3_655 2_664 ?
Br2 Mn1 Br2 86.64(2) 3_655 . ?
Br2 Mn1 Br2 179.93(16) 2_664 . ?
Br2 Mn1 Br2 179.93(16) 3_655 4_565 ?
Br2 Mn1 Br2 86.64(2) 2_664 4_565 ?
Br2 Mn1 Br2 93.29(16) . 4_565 ?
Br2 Mn1 Br1 84.35(7) 3_655 . ?
Br2 Mn1 Br1 95.72(8) 2_664 . ?
Br2 Mn1 Br1 84.29(7) . . ?
Br2 Mn1 Br1 95.64(8) 4_565 . ?
Br2 Mn1 Br1 95.72(8) 3_655 2_664 ?
Br2 Mn1 Br1 84.35(7) 2_664 2_664 ?
Br2 Mn1 Br1 95.64(8) . 2_664 ?
Br2 Mn1 Br1 84.29(7) 4_565 2_664 ?
Br1 Mn1 Br1 179.9(2) . 2_664 ?
Mn1 Br1 Mn1 77.02(2) 2_665 . ?
Mn1 Br2 Mn1 77.459(17) 2_665 . ?
F1' F1 C2 117(5) . . ?
F1' F1 C3 57(4) . . ?
C2 F1 C3 60.7(13) . . ?
F1 F1' C3 105(5) . . ?
F1 F1' C2 47(4) . . ?
C3 F1' C2 58.3(15) . . ?
C4 N1 N1 111(10) 3_556 3_556 ?
C4 N1 C1 24(10) 3_556 . ?
N1 N1 C1 111.1(16) 3_556 . ?
C4 N1 C4 103(10) 3_556 . ?
N1 N1 C4 14(2) 3_556 . ?
C1 N1 C4 99(3) . . ?
C4 N1 C3 49(10) 3_556 3_556 ?
N1 N1 C3 105(2) 3_556 3_556 ?
C1 N1 C3 25.3(16) . 3_556 ?
C4 N1 C3 91(2) . 3_556 ?
C3 C1 C4 103(4) 3_556 3_556 ?
C3 C1 C2 74(3) 3_556 . ?
C4 C1 C2 105(2) 3_556 . ?
C3 C1 N1 95(5) 3_556 . ?
C4 C1 N1 8(4) 3_556 . ?
C2 C1 N1 103.5(19) . . ?
F1 C2 F1 161(4) 3_556 . ?
F1 C2 C3 66.3(16) 3_556 3_556 ?
F1 C2 C3 124(2) . 3_556 ?
F1 C2 C3 124(2) 3_556 . ?
F1 C2 C3 66.3(16) . . ?
C3 C2 C3 123(3) 3_556 . ?
F1 C2 C1 95.5(15) 3_556 . ?
F1 C2 C1 95(2) . . ?
C3 C2 C1 29.3(16) 3_556 . ?
C3 C2 C1 109.3(18) . . ?
F1 C2 C1 95(2) 3_556 3_556 ?
F1 C2 C1 95.5(15) . 3_556 ?
C3 C2 C1 109.3(18) 3_556 3_556 ?
C3 C2 C1 29.3(16) . 3_556 ?
C1 C2 C1 110.3(19) . 3_556 ?
F1 C2 F1' 15.8(10) 3_556 3_556 ?
F1 C2 F1' 163(2) . 3_556 ?
C3 C2 F1' 50.6(7) 3_556 3_556 ?
C3 C2 F1' 131(2) . 3_556 ?
C1 C2 F1' 79.8(14) . 3_556 ?
C1 C2 F1' 102(2) 3_556 3_556 ?
F1 C2 F1' 163(2) 3_556 . ?
F1 C2 F1' 15.8(10) . . ?
C3 C2 F1' 131(2) 3_556 . ?
C3 C2 F1' 50.6(7) . . ?
C1 C2 F1' 102(2) . . ?
C1 C2 F1' 79.8(14) 3_556 . ?
F1' C2 F1' 177(3) 3_556 . ?
C1 C3 F1' 147(4) 3_556 . ?
C1 C3 C2 77(3) 3_556 . ?
F1' C3 C2 71.1(17) . . ?
C1 C3 C4 49(4) 3_556 . ?
F1' C3 C4 136(4) . . ?
C2 C3 C4 90(2) . . ?
C1 C3 F1 129(3) 3_556 . ?
F1' C3 F1 18.2(9) . . ?
C2 C3 F1 53.0(10) . . ?
C4 C3 F1 126(3) . . ?
C1 C3 N1 60(4) 3_556 3_556 ?
F1' C3 N1 129(4) . 3_556 ?
C2 C3 N1 94(3) . 3_556 ?
C4 C3 N1 11(3) . 3_556 ?
F1 C3 N1 122(3) . 3_556 ?
N1 C4 C1 148(10) 3_556 3_556 ?
N1 C4 C3 120(10) 3_556 . ?
C1 C4 C3 29(2) 3_556 . ?
N1 C4 N1 55(10) 3_556 . ?
C1 C4 N1 121(3) 3_556 . ?
C3 C4 N1 108(3) . . ?
N1 C4 C4 64(10) 3_556 3_556 ?
C1 C4 C4 109(2) 3_556 3_556 ?
C3 C4 C4 95(3) . 3_556 ?
N1 C4 C4 13(2) . 3_556 ?

loop_
_geom_bond_atom_site_label_1
_geom_bond_atom_site_label_2
_geom_bond_distance
_geom_bond_site_symmetry_2
_geom_bond_publ_flag
Mn1 Br2 2.699(4) 3_655 ?
Mn1 Br2 2.699(4) 2_664 ?
Mn1 Br2 2.702(4) . ?
Mn1 Br2 2.702(4) 4_565 ?
Mn1 Br1 2.7139(7) . ?
Mn1 Br1 2.7139(7) 2_664 ?
Br1 Mn1 2.7139(7) 2_665 ?
Br2 Mn1 2.699(4) 2_665 ?
F1 F1' 0.5000(14) . ?
F1 C2 1.347(13) . ?
F1 C3 1.55(4) . ?
F1' C3 1.337(13) . ?
F1' C2 1.64(3) . ?
N1 C4 0.39(5) 3_556 ?
N1 N1 1.35(6) 3_556 ?
N1 C1 1.511(19) . ?
N1 C4 1.534(19) . ?
N1 C3 1.74(5) 3_556 ?
C1 C3 0.75(4) 3_556 ?
C1 C4 1.17(4) 3_556 ?
C1 C2 1.49(2) . ?
C2 F1 1.347(13) 3_556 ?
C2 C3 1.47(2) 3_556 ?
C2 C3 1.47(2) . ?
C2 C1 1.49(2) 3_556 ?
C2 F1' 1.64(3) 3_556 ?
C3 C1 0.75(4) 3_556 ?
C3 C4 1.52(2) . ?
C3 N1 1.74(5) 3_556 ?
C4 N1 0.39(5) 3_556 ?
C4 C1 1.17(4) 3_556 ?
C4 C4 1.67(8) 3_556 ?

loop_
_geom_torsion_atom_site_label_1
_geom_torsion_atom_site_label_2
_geom_torsion_atom_site_label_3
_geom_torsion_atom_site_label_4
_geom_torsion
_geom_torsion_site_symmetry_1
_geom_torsion_site_symmetry_2
_geom_torsion_site_symmetry_3
_geom_torsion_site_symmetry_4
_geom_torsion_publ_flag
C2 F1 F1' C3 7(13) . . . . ?
C3 F1 F1' C2 -7(13) . . . . ?
C4 N1 C1 C3 -175(24) 3_556 . . 3_556 ?
N1 N1 C1 C3 -81(6) 3_556 . . 3_556 ?
C4 N1 C1 C3 -73(4) . . . 3_556 ?
N1 N1 C1 C4 94(25) 3_556 . . 3_556 ?
C4 N1 C1 C4 102(23) . . . 3_556 ?
C3 N1 C1 C4 175(24) 3_556 . . 3_556 ?
C4 N1 C1 C2 -100(23) 3_556 . . . ?
N1 N1 C1 C2 -6(6) 3_556 . . . ?
C4 N1 C1 C2 2(3) . . . . ?
C3 N1 C1 C2 75(3) 3_556 . . . ?
F1' F1 C2 F1 120(14) . . . 3_556 ?
C3 F1 C2 F1 127(2) . . . 3_556 ?
F1' F1 C2 C3 -122(13) . . . 3_556 ?
C3 F1 C2 C3 -115(4) . . . 3_556 ?
F1' F1 C2 C3 -7(13) . . . . ?
F1' F1 C2 C1 -115(14) . . . . ?
C3 F1 C2 C1 -109(2) . . . . ?
F1' F1 C2 C1 -4(14) . . . 3_556 ?
C3 F1 C2 C1 2(3) . . . 3_556 ?
F1' F1 C2 F1' 172(10) . . . 3_556 ?
C3 F1 C2 F1' 179(7) . . . 3_556 ?
C3 F1 C2 F1' 7(13) . . . . ?
C3 C1 C2 F1 -4(5) 3_556 . . 3_556 ?
C4 C1 C2 F1 -104(4) 3_556 . . 3_556 ?
N1 C1 C2 F1 -96(3) . . . 3_556 ?
C3 C1 C2 F1 -169(5) 3_556 . . . ?
C4 C1 C2 F1 92(4) 3_556 . . . ?
N1 C1 C2 F1 100(3) . . . . ?
C4 C1 C2 C3 -99(5) 3_556 . . 3_556 ?
N1 C1 C2 C3 -91(5) . . . 3_556 ?
C3 C1 C2 C3 124(5) 3_556 . . . ?
C4 C1 C2 C3 25(4) 3_556 . . . ?
N1 C1 C2 C3 33(3) . . . . ?
C3 C1 C2 C1 93(4) 3_556 . . 3_556 ?
C4 C1 C2 C1 -6(3) 3_556 . . 3_556 ?
N1 C1 C2 C1 2.0(19) . . . 3_556 ?
C3 C1 C2 F1' -6(5) 3_556 . . 3_556 ?
C4 C1 C2 F1' -105(4) 3_556 . . 3_556 ?
N1 C1 C2 F1' -97(3) . . . 3_556 ?
C3 C1 C2 F1' 177(5) 3_556 . . . ?
C4 C1 C2 F1' 77(4) 3_556 . . . ?
N1 C1 C2 F1' 85(3) . . . . ?
F1 F1' C2 F1 -109(20) . . . 3_556 ?
C3 F1' C2 F1 78(7) . . . 3_556 ?
C3 F1' C2 F1 -172(15) . . . . ?
F1 F1' C2 C3 69(14) . . . 3_556 ?
C3 F1' C2 C3 -103(5) . . . 3_556 ?
F1 F1' C2 C3 172(15) . . . . ?
F1 F1' C2 C1 67(14) . . . . ?
C3 F1' C2 C1 -105(3) . . . . ?
F1 F1' C2 C1 176(14) . . . 3_556 ?
C3 F1' C2 C1 4(3) . . . 3_556 ?
F1 F1' C3 C1 -19(20) . . . 3_556 ?
C2 F1' C3 C1 -13(11) . . . 3_556 ?
F1 F1' C3 C2 -6(12) . . . . ?
F1 F1' C3 C4 63(14) . . . . ?
C2 F1' C3 C4 69(4) . . . . ?
C2 F1' C3 F1 6(12) . . . . ?
F1 F1' C3 N1 74(13) . . . 3_556 ?
C2 F1' C3 N1 80(3) . . . 3_556 ?
F1 C2 C3 C1 14(6) 3_556 . . 3_556 ?
F1 C2 C3 C1 175(5) . . . 3_556 ?
C3 C2 C3 C1 -69(4) 3_556 . . 3_556 ?
C1 C2 C3 C1 -97(5) . . . 3_556 ?
F1' C2 C3 C1 -4(6) 3_556 . . 3_556 ?
F1' C2 C3 C1 173(6) . . . 3_556 ?
F1 C2 C3 F1' -159(2) 3_556 . . . ?
F1 C2 C3 F1' 2(5) . . . . ?
C3 C2 C3 F1' 119(3) 3_556 . . . ?
C1 C2 C3 F1' 90(3) . . . . ?
C1 C2 C3 F1' -173(6) 3_556 . . . ?
F1' C2 C3 F1' -177(4) 3_556 . . . ?
F1 C2 C3 C4 61(4) 3_556 . . . ?
F1 C2 C3 C4 -138(4) . . . . ?
C3 C2 C3 C4 -21(2) 3_556 . . . ?
C1 C2 C3 C4 -50(3) . . . . ?
C1 C2 C3 C4 47(3) 3_556 . . . ?
F1' C2 C3 C4 43(4) 3_556 . . . ?
F1' C2 C3 C4 -140(4) . . . . ?
F1 C2 C3 F1 -162(4) 3_556 . . . ?
C3 C2 C3 F1 116(3) 3_556 . . . ?
C1 C2 C3 F1 87(3) . . . . ?
C1 C2 C3 F1 -175(5) 3_556 . . . ?
F1' C2 C3 F1 -179(3) 3_556 . . . ?
F1' C2 C3 F1 -2(5) . . . . ?
F1 C2 C3 N1 71(3) 3_556 . . 3_556 ?
F1 C2 C3 N1 -127(3) . . . 3_556 ?
C3 C2 C3 N1 -11.0(14) 3_556 . . 3_556 ?
C1 C2 C3 N1 -40(2) . . . 3_556 ?
C1 C2 C3 N1 58(4) 3_556 . . 3_556 ?
F1' C2 C3 N1 53(3) 3_556 . . 3_556 ?
F1' C2 C3 N1 -130(4) . . . 3_556 ?
F1' F1 C3 C1 167(14) . . . 3_556 ?
C2 F1 C3 C1 -6(7) . . . 3_556 ?
C2 F1 C3 F1' -173(14) . . . . ?
F1' F1 C3 C2 173(14) . . . . ?
F1' F1 C3 C4 -130(13) . . . . ?
C2 F1 C3 C4 57(4) . . . . ?
F1' F1 C3 N1 -118(12) . . . 3_556 ?
C2 F1 C3 N1 69(3) . . . 3_556 ?
C1 C3 C4 N1 -177(15) 3_556 . . 3_556 ?
F1' C3 C4 N1 49(15) . . . 3_556 ?
C2 C3 C4 N1 111(13) . . . 3_556 ?
F1 C3 C4 N1 69(14) . . . 3_556 ?
F1' C3 C4 C1 -134(5) . . . 3_556 ?
C2 C3 C4 C1 -72(3) . . . 3_556 ?
F1 C3 C4 C1 -114(4) . . . 3_556 ?
N1 C3 C4 C1 177(15) 3_556 . . 3_556 ?
C1 C3 C4 N1 123(4) 3_556 . . . ?
F1' C3 C4 N1 -11(6) . . . . ?
C2 C3 C4 N1 51(3) . . . . ?
F1 C3 C4 N1 9(5) . . . . ?
N1 C3 C4 N1 -60(12) 3_556 . . . ?
C1 C3 C4 C4 121(5) 3_556 . . 3_556 ?
F1' C3 C4 C4 -13(6) . . . 3_556 ?
C2 C3 C4 C4 49(4) . . . 3_556 ?
F1 C3 C4 C4 7(6) . . . 3_556 ?
N1 C3 C4 C4 -62(12) 3_556 . . 3_556 ?
C4 N1 C4 N1 -125(26) 3_556 . . 3_556 ?
C1 N1 C4 N1 -149(15) . . . 3_556 ?
C3 N1 C4 N1 -173(15) 3_556 . . 3_556 ?
C4 N1 C4 C1 17(10) 3_556 . . 3_556 ?
N1 N1 C4 C1 142(16) 3_556 . . 3_556 ?
C1 N1 C4 C1 -7(5) . . . 3_556 ?
C3 N1 C4 C1 -31(4) 3_556 . . 3_556 ?
C4 N1 C4 C3 -11(11) 3_556 . . . ?
N1 N1 C4 C3 114(15) 3_556 . . . ?
C1 N1 C4 C3 -35(3) . . . . ?
C3 N1 C4 C3 -59(3) 3_556 . . . ?
N1 N1 C4 C4 125(26) 3_556 . . 3_556 ?
C1 N1 C4 C4 -24(11) . . . 3_556 ?
C3 N1 C4 C4 -48(11) 3_556 . . 3_556 ?
